data_7205345
loop_
_publ_author_name
'Xu, Bo'
'Lin, Zujin'
'Han, Liwei'
'Cao, Rong'

_publ_section_title
;
 From 2D \\rightarrow 3D inclined polycatenation to 2D \\rightarrow 3D
 parallel polycatenation: a central metal cationic induce strategy
;
_journal_issue 2
_journal_name_full CrystEngComm
_journal_page_first 440
_journal_paper_doi 10.1039/c0ce00387e
_journal_volume 13
_journal_year 2011
_chemical_formula_sum 'C25 H34 Co N4 O8'
_chemical_formula_weight 577.49
_chemical_name_systematic
;
?
;
_space_group_IT_number 7
_symmetry_cell_setting monoclinic
_symmetry_space_group_name_Hall 'P -2yc'
_symmetry_space_group_name_H-M 'P 1 c 1'
_atom_sites_solution_hydrogens geom
_atom_sites_solution_primary direct
_atom_sites_solution_secondary difmap
_audit_creation_method SHELXL-97
_cell_angle_alpha 90.00
_cell_angle_beta 107.231(6)
_cell_angle_gamma 90.00
_cell_formula_units_Z 2
_cell_length_a 11.290(3)
_cell_length_b 12.609(4)
_cell_length_c 10.281(3)
_cell_measurement_reflns_used 3436
_cell_measurement_temperature 298(2)
_cell_measurement_theta_max 27.4526
_cell_measurement_theta_min 2.4850
_cell_volume 1397.9(7)
_computing_structure_refinement 'SHELXL-97 (Sheldrick, 1997)'
_computing_structure_solution 'SHELXS-97 (Sheldrick, 1990)'
_diffrn_ambient_temperature 298(2)
_diffrn_measured_fraction_theta_full 0.990
_diffrn_measured_fraction_theta_max 0.990
_diffrn_measurement_device_type Saturn
_diffrn_measurement_method CCD_Profile_fitting
_diffrn_radiation_monochromator graphite
_diffrn_radiation_source 'fine-focus sealed tube'
_diffrn_radiation_type MoK\a
_diffrn_radiation_wavelength 0.71073
_diffrn_reflns_av_R_equivalents 0.0298
_diffrn_reflns_av_sigmaI/netI 0.0509
_diffrn_reflns_limit_h_max 14
_diffrn_reflns_limit_h_min -14
_diffrn_reflns_limit_k_max 15
_diffrn_reflns_limit_k_min -16
_diffrn_reflns_limit_l_max 13
_diffrn_reflns_limit_l_min -13
_diffrn_reflns_number 10803
_diffrn_reflns_theta_full 27.47
_diffrn_reflns_theta_max 27.47
_diffrn_reflns_theta_min 2.49
_exptl_absorpt_coefficient_mu 0.666
_exptl_absorpt_correction_T_max 0.9243
_exptl_absorpt_correction_T_min 0.9067
_exptl_absorpt_correction_type multi-scan
_exptl_crystal_colour red
_exptl_crystal_density_diffrn 1.372
_exptl_crystal_density_method 'not measured'
_exptl_crystal_description rod
_exptl_crystal_F_000 606
_exptl_crystal_size_max 0.15
_exptl_crystal_size_mid 0.13
_exptl_crystal_size_min 0.12
_refine_diff_density_max 0.579
_refine_diff_density_min -0.457
_refine_diff_density_rms 0.155
_refine_ls_abs_structure_details 'Flack H D (1983), Acta Cryst. A39, 876-881'
_refine_ls_abs_structure_Flack 0.075(19)
_refine_ls_extinction_method none
_refine_ls_goodness_of_fit_ref 1.100
_refine_ls_hydrogen_treatment refxyz
_refine_ls_matrix_type full
_refine_ls_number_parameters 329
_refine_ls_number_reflns 5631
_refine_ls_number_restraints 2
_refine_ls_restrained_S_all 1.100
_refine_ls_R_factor_all 0.0575
_refine_ls_R_factor_gt 0.0415
_refine_ls_shift/su_max 0.002
_refine_ls_shift/su_mean 0.000
_refine_ls_structure_factor_coef Fsqd
_refine_ls_weighting_details 'calc w=1/[\s^2^(Fo^2^)+(0.0770P)^2^+0.0000P] where P=(Fo^2^+2Fc^2^)/3'
_refine_ls_weighting_scheme calc
_refine_ls_wR_factor_gt 0.1058
_refine_ls_wR_factor_ref 0.1337
_reflns_number_gt 4423
_reflns_number_total 5631
_reflns_threshold_expression >2sigma(I)
_cod_data_source_file C0CE00387E.TXT
_cod_data_source_block f:\struct~1\10051907\01
_cod_depositor_comments
;
The following automatic conversions were performed:
'_exptl_absorpt_correction_type' value 'Multi-scan' changed to
'multi-scan' according to
'/home/saulius/struct/CIF-dictionaries/cif_core.dic' dictionary named
'cif_core.dic' version 2.4.1 from 2010-06-29.

Automatic conversion script
Id: cif_fix_enum 1555 2011-01-17 13:19:09Z saulius 
;
_cod_original_cell_volume 1397.8(7)
_cod_original_sg_symbol_H-M Pc
_cod_database_code 7205345

loop_
_symmetry_equiv_pos_as_xyz
'x, y, z'
'x, -y, z+1/2'

loop_
_atom_site_label
_atom_site_type_symbol
_atom_site_fract_x
_atom_site_fract_y
_atom_site_fract_z
_atom_site_U_iso_or_equiv
_atom_site_adp_type
_atom_site_occupancy
_atom_site_symmetry_multiplicity
_atom_site_calc_flag
_atom_site_refinement_flags
_atom_site_disorder_assembly
_atom_site_disorder_group
Co1 Co 0.76780(7) 0.25225(4) 0.14464(7) 0.03101(13) Uani 1 1 d . . .
O1 O 0.6560(3) 0.3434(2) -0.0214(3) 0.0406(6) Uani 1 1 d . . .
O2 O 0.7962(3) 0.2348(2) -0.0532(3) 0.0393(7) Uani 1 1 d . . .
C4 C 0.6816(3) 0.3063(3) -0.4747(4) 0.0313(7) Uani 1 1 d . . .
N1 N 0.6254(3) 0.1303(3) 0.0826(4) 0.0379(8) Uani 1 1 d . . .
C9 C 0.5761(3) 0.4037(3) -0.2945(4) 0.0351(8) Uani 1 1 d . . .
H9 H 0.5409 0.4357 -0.2332 0.042 Uiso 1 1 calc R . .
O4 O 0.8166(3) 0.1831(2) -0.5343(3) 0.0478(7) Uani 1 1 d . . .
C6 C 0.5883(4) 0.3829(3) -0.5192(4) 0.0370(8) Uani 1 1 d . . .
H6 H 0.5617 0.4011 -0.6109 0.044 Uiso 1 1 calc R . .
N3 N 0.2809(3) -0.1456(3) 0.0343(4) 0.0420(8) Uani 1 1 d . . .
C7 C 0.5351(4) 0.4319(3) -0.4306(4) 0.0355(8) Uani 1 1 d . . .
C2 C 0.6689(3) 0.3283(3) -0.2478(3) 0.0314(8) Uani 1 1 d . . .
N2 N -0.0947(3) -0.6206(3) 0.1935(4) 0.0376(8) Uani 1 1 d . . .
N4 N 0.2184(3) -0.3216(3) 0.1868(4) 0.0435(9) Uani 1 1 d . . .
C10 C 0.5149(4) 0.1387(4) 0.1040(5) 0.0452(10) Uani 1 1 d . . .
H10 H 0.5013 0.1974 0.1525 0.054 Uiso 1 1 calc R . .
C1 C 0.7086(3) 0.3011(3) -0.0998(4) 0.0319(8) Uani 1 1 d . . .
C14 C 0.6420(4) 0.0461(4) 0.0115(5) 0.0505(11) Uani 1 1 d . . .
H14 H 0.7174 0.0383 -0.0068 0.061 Uiso 1 1 calc R . .
C25 C 0.0101(4) -0.6207(4) 0.1563(5) 0.0491(11) Uani 1 1 d . . .
H25 H 0.0275 -0.6798 0.1110 0.059 Uiso 1 1 calc R . .
C3 C 0.7201(3) 0.2783(3) -0.3376(4) 0.0317(8) Uani 1 1 d . . .
H3 H 0.7800 0.2260 -0.3068 0.038 Uiso 1 1 calc R . .
C5 C 0.7397(4) 0.2560(3) -0.5748(4) 0.0303(8) Uani 1 1 d . . .
C21 C 0.0701(4) -0.4479(3) 0.2484(4) 0.0396(9) Uani 1 1 d . . .
C12 C 0.4378(4) -0.0224(3) -0.0109(5) 0.0436(10) Uani 1 1 d . . .
C23 C -0.1156(4) -0.5338(4) 0.2586(6) 0.0529(12) Uani 1 1 d . . .
H23 H -0.1866 -0.5315 0.2867 0.063 Uiso 1 1 calc R . .
C15 C 0.3400(4) -0.1067(4) -0.0655(5) 0.0543(12) Uani 1 1 d . . .
H15A H 0.2765 -0.0778 -0.1429 0.065 Uiso 1 1 calc R . .
H15B H 0.3780 -0.1661 -0.0978 0.065 Uiso 1 1 calc R . .
C22 C -0.0373(4) -0.4486(3) 0.2856(6) 0.0518(11) Uani 1 1 d . . .
H22 H -0.0570 -0.3899 0.3301 0.062 Uiso 1 1 calc R . .
C13 C 0.5518(4) -0.0299(4) -0.0359(5) 0.0502(11) Uani 1 1 d . . .
H13 H 0.5675 -0.0871 -0.0855 0.060 Uiso 1 1 calc R . .
C11 C 0.4201(4) 0.0671(4) 0.0599(5) 0.0515(11) Uani 1 1 d . . .
H11 H 0.3447 0.0783 0.0771 0.062 Uiso 1 1 calc R . .
C18 C 0.1905(5) -0.2293(4) -0.0317(6) 0.0517(12) Uani 1 1 d . . .
H18A H 0.2330 -0.2857 -0.0640 0.062 Uiso 1 1 calc R . .
H18B H 0.1283 -0.1996 -0.1096 0.062 Uiso 1 1 calc R . .
C24 C 0.0921(4) -0.5379(4) 0.1819(6) 0.0528(12) Uani 1 1 d . . .
H24 H 0.1634 -0.5421 0.1544 0.063 Uiso 1 1 calc R . .
C16 C 0.3729(4) -0.1936(3) 0.1515(5) 0.0476(11) Uani 1 1 d . . .
H16A H 0.4320 -0.1400 0.1980 0.057 Uiso 1 1 calc R . .
H16B H 0.4179 -0.2486 0.1200 0.057 Uiso 1 1 calc R . .
C20 C 0.1579(4) -0.3541(3) 0.2863(5) 0.0482(11) Uani 1 1 d . . .
H20A H 0.1117 -0.2940 0.3049 0.058 Uiso 1 1 calc R . .
H20B H 0.2216 -0.3712 0.3703 0.058 Uiso 1 1 calc R . .
C8 C 0.4306(4) 0.5103(4) -0.4812(5) 0.0540(12) Uani 1 1 d . . .
H9E H 0.4585 0.5797 -0.4473 0.081 Uiso 1 1 calc R . .
H8D H 0.3620 0.4898 -0.4496 0.081 Uiso 1 1 calc R . .
H8C H 0.4048 0.5113 -0.5790 0.081 Uiso 1 1 calc R . .
C19 C 0.1279(4) -0.2741(3) 0.0691(5) 0.0492(11) Uani 1 1 d . . .
H19A H 0.0840 -0.2178 0.0996 0.059 Uiso 1 1 calc R . .
H19B H 0.0677 -0.3274 0.0240 0.059 Uiso 1 1 calc R . .
C17 C 0.3106(5) -0.2407(3) 0.2494(6) 0.0471(11) Uani 1 1 d . . .
H17A H 0.3733 -0.2720 0.3255 0.057 Uiso 1 1 calc R . .
H17B H 0.2704 -0.1844 0.2850 0.057 Uiso 1 1 calc R . .
O3 O 0.7057(3) 0.2922(2) -0.6940(3) 0.0389(6) Uani 1 1 d . . .
O5 O 0.9006(2) 0.1453(2) 0.2528(3) 0.0407(7) Uani 1 1 d . . .
H5A H 0.9012 0.1449 0.3357 0.061 Uiso 1 1 d R . .
H5B H 0.8828 0.0837 0.2191 0.061 Uiso 1 1 d R . .
O6 O 0.9361(3) -0.0551(3) 0.1777(3) 0.0535(8) Uiso 1 1 d . . .
H6A H 0.9641 -0.0968 0.1289 0.080 Uiso 1 1 d R . .
H6B H 0.9939 -0.0390 0.2492 0.080 Uiso 1 1 d R . .
O7 O 1.0128(3) 0.1572(3) -0.0841(4) 0.0666(9) Uiso 1 1 d . . .
H7A H 1.0010 0.2118 -0.0412 0.100 Uiso 1 1 d R . .
H7B H 0.9918 0.1705 -0.1689 0.100 Uiso 1 1 d R . .
O8 O 0.1449(3) 0.0206(3) 0.1113(4) 0.0597(9) Uiso 1 1 d . . .
H8A H 0.0733 0.0393 0.1138 0.090 Uiso 1 1 d R . .
H8B H 0.1416 -0.0420 0.0798 0.090 Uiso 1 1 d R . .

loop_
_atom_site_aniso_label
_atom_site_aniso_U_11
_atom_site_aniso_U_22
_atom_site_aniso_U_33
_atom_site_aniso_U_23
_atom_site_aniso_U_13
_atom_site_aniso_U_12
Co1 0.0361(2) 0.0366(2) 0.0217(2) -0.00047(19) 0.01064(17) -0.00251(19)
O1 0.0505(16) 0.0495(16) 0.0236(13) 0.0011(12) 0.0138(12) 0.0097(13)
O2 0.0410(16) 0.0524(18) 0.0267(17) 0.0026(12) 0.0133(14) 0.0052(13)
C4 0.0410(19) 0.0309(19) 0.0248(17) -0.0003(14) 0.0141(15) -0.0019(15)
N1 0.0376(17) 0.0372(18) 0.040(2) 0.0004(15) 0.0136(16) -0.0056(14)
C9 0.0434(19) 0.0341(19) 0.0324(19) 0.0006(15) 0.0184(16) 0.0003(15)
O4 0.0621(18) 0.0559(19) 0.0304(15) 0.0044(13) 0.0216(14) 0.0202(15)
C6 0.046(2) 0.036(2) 0.0309(19) 0.0071(16) 0.0154(17) -0.0010(16)
N3 0.0354(16) 0.0339(17) 0.049(2) 0.0009(15) 0.0002(15) -0.0054(13)
C7 0.044(2) 0.0260(18) 0.042(2) 0.0097(15) 0.0207(18) 0.0013(15)
C2 0.0414(19) 0.0334(18) 0.0220(17) -0.0001(14) 0.0133(15) -0.0031(15)
N2 0.0438(18) 0.0345(18) 0.0342(17) -0.0027(14) 0.0113(15) -0.0041(14)
N4 0.0366(17) 0.0306(17) 0.055(2) 0.0017(15) 0.0010(16) -0.0050(13)
C10 0.052(2) 0.042(2) 0.047(3) -0.0029(19) 0.024(2) -0.0104(19)
C1 0.0370(19) 0.0347(19) 0.0251(18) -0.0039(15) 0.0110(16) -0.0027(15)
C14 0.042(2) 0.050(3) 0.061(3) -0.013(2) 0.016(2) -0.0020(19)
C25 0.057(3) 0.042(2) 0.055(3) -0.012(2) 0.026(2) -0.0085(19)
C3 0.0379(19) 0.0322(18) 0.0261(18) -0.0010(13) 0.0112(16) 0.0026(15)
C5 0.0360(19) 0.0322(19) 0.025(2) -0.0013(14) 0.0132(16) -0.0006(14)
C21 0.040(2) 0.0314(19) 0.042(2) 0.0006(17) 0.0039(18) -0.0024(16)
C12 0.044(2) 0.040(2) 0.040(2) 0.0042(18) 0.0024(18) -0.0081(18)
C23 0.046(2) 0.043(2) 0.074(3) -0.013(2) 0.024(2) 0.0001(19)
C15 0.054(3) 0.049(3) 0.052(3) -0.004(2) 0.003(2) -0.015(2)
C22 0.052(3) 0.031(2) 0.075(3) -0.008(2) 0.023(2) 0.0034(18)
C13 0.048(2) 0.041(2) 0.059(3) -0.015(2) 0.011(2) -0.0015(19)
C11 0.046(2) 0.053(3) 0.060(3) -0.003(2) 0.022(2) -0.003(2)
C18 0.042(2) 0.047(2) 0.052(3) 0.002(2) -0.007(2) -0.0120(18)
C24 0.045(2) 0.043(2) 0.079(3) -0.010(2) 0.032(2) -0.0099(18)
C16 0.035(2) 0.036(2) 0.061(3) 0.003(2) -0.003(2) 0.0000(17)
C20 0.047(2) 0.035(2) 0.058(3) -0.0022(19) 0.008(2) -0.0065(17)
C8 0.059(3) 0.049(3) 0.057(3) 0.016(2) 0.022(2) 0.019(2)
C19 0.037(2) 0.039(2) 0.061(3) 0.003(2) -0.001(2) -0.0079(17)
C17 0.042(2) 0.037(2) 0.050(3) 0.0019(18) -0.005(2) -0.0094(17)
O3 0.0501(16) 0.0432(16) 0.0276(15) -0.0004(13) 0.0181(13) 0.0027(13)
O5 0.0459(16) 0.0411(16) 0.0352(16) -0.0006(12) 0.0121(13) 0.0031(12)

loop_
_atom_type_symbol
_atom_type_description
_atom_type_scat_dispersion_real
_atom_type_scat_dispersion_imag
_atom_type_scat_source
C C 0.0033 0.0016 'International Tables Vol C Tables 4.2.6.8 and 6.1.1.4'
H H 0.0000 0.0000 'International Tables Vol C Tables 4.2.6.8 and 6.1.1.4'
N N 0.0061 0.0033 'International Tables Vol C Tables 4.2.6.8 and 6.1.1.4'
O O 0.0106 0.0060 'International Tables Vol C Tables 4.2.6.8 and 6.1.1.4'
Co Co 0.3494 0.9721 'International Tables Vol C Tables 4.2.6.8 and 6.1.1.4'

loop_
_geom_angle_atom_site_label_1
_geom_angle_atom_site_label_2
_geom_angle_atom_site_label_3
_geom_angle
_geom_angle_site_symmetry_1
_geom_angle_site_symmetry_3
_geom_angle_publ_flag
O3 Co1 O5 95.29(12) 1_556 . ?
O3 Co1 O1 104.63(11) 1_556 . ?
O5 Co1 O1 160.07(11) . . ?
O3 Co1 O2 165.86(11) 1_556 . ?
O5 Co1 O2 98.79(11) . . ?
O1 Co1 O2 61.28(11) . . ?
O3 Co1 N1 90.62(13) 1_556 . ?
O5 Co1 N1 92.98(12) . . ?
O1 Co1 N1 86.30(13) . . ?
O2 Co1 N1 87.41(13) . . ?
O3 Co1 N2 91.36(13) 1_556 1_665 ?
O5 Co1 N2 90.12(13) . 1_665 ?
O1 Co1 N2 90.00(13) . 1_665 ?
O2 Co1 N2 89.87(13) . 1_665 ?
N1 Co1 N2 176.15(16) . 1_665 ?
O3 Co1 C1 134.93(12) 1_556 . ?
O5 Co1 C1 129.73(12) . . ?
O1 Co1 C1 30.34(11) . . ?
O2 Co1 C1 30.95(12) . . ?
N1 Co1 C1 85.67(13) . . ?
N2 Co1 C1 90.60(13) 1_665 . ?
C1 O1 Co1 90.3(2) . . ?
C1 O2 Co1 88.4(2) . . ?
C3 C4 C6 119.0(3) . . ?
C3 C4 C5 120.9(3) . . ?
C6 C4 C5 120.1(3) . . ?
C10 N1 C14 116.4(4) . . ?
C10 N1 Co1 122.7(3) . . ?
C14 N1 Co1 120.7(3) . . ?
C7 C9 C2 121.1(3) . . ?
C7 C9 H9 119.5 . . ?
C2 C9 H9 119.5 . . ?
C7 C6 C4 121.7(3) . . ?
C7 C6 H6 119.1 . . ?
C4 C6 H6 119.1 . . ?
C15 N3 C16 110.8(3) . . ?
C15 N3 C18 108.2(4) . . ?
C16 N3 C18 107.8(3) . . ?
C6 C7 C9 118.2(3) . . ?
C6 C7 C8 121.0(4) . . ?
C9 C7 C8 120.7(4) . . ?
C3 C2 C9 120.3(3) . . ?
C3 C2 C1 121.3(3) . . ?
C9 C2 C1 118.4(3) . . ?
C23 N2 C25 116.3(4) . . ?
C23 N2 Co1 119.7(3) . 1_445 ?
C25 N2 Co1 123.9(3) . 1_445 ?
C20 N4 C19 109.9(3) . . ?
C20 N4 C17 108.1(4) . . ?
C19 N4 C17 108.1(3) . . ?
N1 C10 C11 124.7(4) . . ?
N1 C10 H10 117.6 . . ?
C11 C10 H10 117.6 . . ?
O1 C1 O2 120.0(3) . . ?
O1 C1 C2 120.1(3) . . ?
O2 C1 C2 119.9(3) . . ?
O1 C1 Co1 59.38(19) . . ?
O2 C1 Co1 60.6(2) . . ?
C2 C1 Co1 178.0(3) . . ?
N1 C14 C13 122.5(4) . . ?
N1 C14 H14 118.7 . . ?
C13 C14 H14 118.7 . . ?
N2 C25 C24 123.1(4) . . ?
N2 C25 H25 118.5 . . ?
C24 C25 H25 118.5 . . ?
C2 C3 C4 119.6(3) . . ?
C2 C3 H3 120.2 . . ?
C4 C3 H3 120.2 . . ?
O4 C5 O3 125.0(4) . . ?
O4 C5 C4 118.7(4) . . ?
O3 C5 C4 116.2(3) . . ?
C22 C21 C24 115.8(4) . . ?
C22 C21 C20 119.7(4) . . ?
C24 C21 C20 124.5(4) . . ?
C13 C12 C11 116.0(4) . . ?
C13 C12 C15 119.8(4) . . ?
C11 C12 C15 124.1(4) . . ?
N2 C23 C22 123.0(4) . . ?
N2 C23 H23 118.5 . . ?
C22 C23 H23 118.5 . . ?
N3 C15 C12 114.1(4) . . ?
N3 C15 H15A 108.7 . . ?
C12 C15 H15A 108.7 . . ?
N3 C15 H15B 108.7 . . ?
C12 C15 H15B 108.7 . . ?
H15A C15 H15B 107.6 . . ?
C23 C22 C21 121.2(4) . . ?
C23 C22 H22 119.4 . . ?
C21 C22 H22 119.4 . . ?
C14 C13 C12 121.1(4) . . ?
C14 C13 H13 119.5 . . ?
C12 C13 H13 119.5 . . ?
C10 C11 C12 119.3(4) . . ?
C10 C11 H11 120.4 . . ?
C12 C11 H11 120.4 . . ?
N3 C18 C19 110.3(4) . . ?
N3 C18 H18A 109.6 . . ?
C19 C18 H18A 109.6 . . ?
N3 C18 H18B 109.6 . . ?
C19 C18 H18B 109.6 . . ?
H18A C18 H18B 108.1 . . ?
C25 C24 C21 120.6(4) . . ?
C25 C24 H24 119.7 . . ?
C21 C24 H24 119.7 . . ?
N3 C16 C17 110.7(3) . . ?
N3 C16 H16A 109.5 . . ?
C17 C16 H16A 109.5 . . ?
N3 C16 H16B 109.5 . . ?
C17 C16 H16B 109.5 . . ?
H16A C16 H16B 108.1 . . ?
N4 C20 C21 116.7(4) . . ?
N4 C20 H20A 108.1 . . ?
C21 C20 H20A 108.1 . . ?
N4 C20 H20B 108.1 . . ?
C21 C20 H20B 108.1 . . ?
H20A C20 H20B 107.3 . . ?
C7 C8 H9E 109.5 . . ?
C7 C8 H8D 109.5 . . ?
H9E C8 H8D 109.5 . . ?
C7 C8 H8C 109.5 . . ?
H9E C8 H8C 109.5 . . ?
H8D C8 H8C 109.5 . . ?
N4 C19 C18 111.4(4) . . ?
N4 C19 H19A 109.4 . . ?
C18 C19 H19A 109.4 . . ?
N4 C19 H19B 109.4 . . ?
C18 C19 H19B 109.4 . . ?
H19A C19 H19B 108.0 . . ?
N4 C17 C16 113.1(4) . . ?
N4 C17 H17A 109.0 . . ?
C16 C17 H17A 109.0 . . ?
N4 C17 H17B 109.0 . . ?
C16 C17 H17B 109.0 . . ?
H17A C17 H17B 107.8 . . ?
C5 O3 Co1 128.5(3) . 1_554 ?
Co1 O5 H5A 109.3 . . ?
Co1 O5 H5B 109.2 . . ?
H5A O5 H5B 109.5 . . ?
H6A O6 H6B 109.5 . . ?
H7A O7 H7B 109.5 . . ?
H8A O8 H8B 109.5 . . ?

loop_
_geom_bond_atom_site_label_1
_geom_bond_atom_site_label_2
_geom_bond_distance
_geom_bond_site_symmetry_2
_geom_bond_publ_flag
Co1 O3 2.046(3) 1_556 ?
Co1 O5 2.077(3) . ?
Co1 O1 2.133(3) . ?
Co1 O2 2.162(3) . ?
Co1 N1 2.179(3) . ?
Co1 N2 2.185(3) 1_665 ?
Co1 C1 2.479(4) . ?
O1 C1 1.252(4) . ?
O2 C1 1.276(5) . ?
C4 C3 1.392(5) . ?
C4 C6 1.402(5) . ?
C4 C5 1.515(5) . ?
N1 C10 1.333(5) . ?
N1 C14 1.334(6) . ?
C9 C7 1.384(5) . ?
C9 C2 1.391(5) . ?
C9 H9 0.9300 . ?
O4 C5 1.248(5) . ?
C6 C7 1.377(5) . ?
C6 H6 0.9300 . ?
N3 C15 1.464(6) . ?
N3 C16 1.468(5) . ?
N3 C18 1.485(5) . ?
C7 C8 1.509(6) . ?
C2 C3 1.378(5) . ?
C2 C1 1.493(5) . ?
N2 C23 1.339(6) . ?
N2 C25 1.347(6) . ?
N2 Co1 2.185(3) 1_445 ?
N4 C20 1.447(6) . ?
N4 C19 1.460(6) . ?
N4 C17 1.463(5) . ?
C10 C11 1.371(6) . ?
C10 H10 0.9300 . ?
C14 C13 1.378(6) . ?
C14 H14 0.9300 . ?
C25 C24 1.368(6) . ?
C25 H25 0.9300 . ?
C3 H3 0.9300 . ?
C5 O3 1.256(5) . ?
C21 C22 1.375(6) . ?
C21 C24 1.385(6) . ?
C21 C20 1.518(5) . ?
C12 C13 1.388(6) . ?
C12 C11 1.389(7) . ?
C12 C15 1.516(6) . ?
C23 C22 1.367(6) . ?
C23 H23 0.9300 . ?
C15 H15A 0.9700 . ?
C15 H15B 0.9700 . ?
C22 H22 0.9300 . ?
C13 H13 0.9300 . ?
C11 H11 0.9300 . ?
C18 C19 1.526(8) . ?
C18 H18A 0.9700 . ?
C18 H18B 0.9700 . ?
C24 H24 0.9300 . ?
C16 C17 1.511(7) . ?
C16 H16A 0.9700 . ?
C16 H16B 0.9700 . ?
C20 H20A 0.9700 . ?
C20 H20B 0.9700 . ?
C8 H9E 0.9600 . ?
C8 H8D 0.9600 . ?
C8 H8C 0.9600 . ?
C19 H19A 0.9700 . ?
C19 H19B 0.9700 . ?
C17 H17A 0.9700 . ?
C17 H17B 0.9700 . ?
O3 Co1 2.046(3) 1_554 ?
O5 H5A 0.8500 . ?
O5 H5B 0.8501 . ?
O6 H6A 0.8500 . ?
O6 H6B 0.8500 . ?
O7 H7A 0.8500 . ?
O7 H7B 0.8500 . ?
O8 H8A 0.8499 . ?
O8 H8B 0.8499 . ?
